data_1504798
loop_
_publ_author_name
'Tan, Bin'
'Chua, Pei Juan'
'Zeng, Xiaofei'
'Lu, Min'
'Zhong, Guofu'

_publ_section_title
;
 A highly diastereo- and enantioselective synthesis of multisubstituted
 cyclopentanes with four chiral carbons by the organocatalytic domino
 Michael-Henry reaction.
;
_journal_issue 16
_journal_name_full 'Organic letters'
_journal_page_first 3489
_journal_page_last 3492
_journal_paper_doi 10.1021/ol801273x
_journal_volume 10
_journal_year 2008
_chemical_absolute_configuration ad
_chemical_formula_moiety 'C22 H22 Br N O6'
_chemical_formula_sum 'C22 H22 Br N O6'
_chemical_formula_weight 476.32
_chemical_name_systematic
;

 ?

;
_space_group_IT_number 4
_symmetry_cell_setting monoclinic
_symmetry_space_group_name_Hall 'P 2yb'
_symmetry_space_group_name_H-M 'P 1 21 1'
_atom_sites_solution_hydrogens geom
_atom_sites_solution_primary direct
_atom_sites_solution_secondary difmap
_audit_creation_method SHELXL-97
_cell_angle_alpha 90.00
_cell_angle_beta 98.224(3)
_cell_angle_gamma 90.00
_cell_formula_units_Z 2
_cell_length_a 11.0861(6)
_cell_length_b 7.6304(4)
_cell_length_c 13.1721(7)
_cell_measurement_reflns_used 5924
_cell_measurement_temperature 223(2)
_cell_measurement_theta_max 22.50
_cell_measurement_theta_min 2.25
_cell_volume 1102.79(10)
_computing_cell_refinement 'Bruker SMART'
_computing_data_collection 'Bruker SMART'
_computing_data_reduction 'Bruker SAINT'
_computing_molecular_graphics 'Bruker SHELXTL'
_computing_publication_material 'Bruker SHELXTL'
_computing_structure_refinement 'SHELXL-97 (Sheldrick, 1997)'
_computing_structure_solution 'SHELXS-97 (Sheldrick, 1990)'
_diffrn_ambient_temperature 223(2)
_diffrn_measured_fraction_theta_full 0.946
_diffrn_measured_fraction_theta_max 0.946
_diffrn_measurement_device_type 'CCD area detector'
_diffrn_measurement_method 'phi and omega scans'
_diffrn_radiation_monochromator graphite
_diffrn_radiation_source 'fine-focus sealed tube'
_diffrn_radiation_type MoK\a
_diffrn_radiation_wavelength 0.71073
_diffrn_reflns_av_R_equivalents 0.0317
_diffrn_reflns_av_sigmaI/netI 0.0452
_diffrn_reflns_limit_h_max 13
_diffrn_reflns_limit_h_min -13
_diffrn_reflns_limit_k_max 8
_diffrn_reflns_limit_k_min -7
_diffrn_reflns_limit_l_max 15
_diffrn_reflns_limit_l_min -15
_diffrn_reflns_number 12806
_diffrn_reflns_theta_full 25.00
_diffrn_reflns_theta_max 25.00
_diffrn_reflns_theta_min 1.56
_exptl_absorpt_coefficient_mu 1.901
_exptl_absorpt_correction_T_max 0.9278
_exptl_absorpt_correction_T_min 0.5994
_exptl_absorpt_correction_type multi-scan
_exptl_absorpt_process_details sadabs
_exptl_crystal_colour colourless
_exptl_crystal_density_diffrn 1.434
_exptl_crystal_density_meas 0
_exptl_crystal_density_method 'not measured'
_exptl_crystal_description plate
_exptl_crystal_F_000 488
_exptl_crystal_size_max 0.30
_exptl_crystal_size_mid 0.18
_exptl_crystal_size_min 0.04
_refine_diff_density_max 0.457
_refine_diff_density_min -0.483
_refine_diff_density_rms 0.069
_refine_ls_abs_structure_details 'Flack H D (1983), Acta Cryst. A39, 876-881'
_refine_ls_abs_structure_Flack 0.031(14)
_refine_ls_extinction_method none
_refine_ls_goodness_of_fit_ref 1.120
_refine_ls_hydrogen_treatment constr
_refine_ls_matrix_type full
_refine_ls_number_parameters 273
_refine_ls_number_reflns 3094
_refine_ls_number_restraints 1
_refine_ls_restrained_S_all 1.119
_refine_ls_R_factor_all 0.0567
_refine_ls_R_factor_gt 0.0414
_refine_ls_shift/su_max 0.001
_refine_ls_shift/su_mean 0.000
_refine_ls_structure_factor_coef Fsqd
_refine_ls_weighting_details 'calc w=1/[\s^2^(Fo^2^)+(0.0830P)^2^+0.2070P] where P=(Fo^2^+2Fc^2^)/3'
_refine_ls_weighting_scheme calc
_refine_ls_wR_factor_gt 0.1192
_refine_ls_wR_factor_ref 0.1425
_reflns_number_gt 2494
_reflns_number_total 3094
_reflns_threshold_expression >2sigma(I)
_cod_data_source_file ol801273x-file001.cif
_cod_data_source_block zgf24
_cod_depositor_comments
;
The following automatic conversions were performed:

'_symmetry_cell_setting' value 'Monoclinic' changed to 'monoclinic'
according to /home/saulius/struct/CIF-dictionaries/cif_core.dic
dictionary named 'cif_core.dic' version 2.4.1 from 2010-06-29.

Automatic conversion script
Id: cif_fix_values 1715 2011-07-08 13:25:40Z adriana 
;
_cod_original_sg_symbol_H-M P2(1)
_cod_database_code 1504798

loop_
_symmetry_equiv_pos_as_xyz
'x, y, z'
'-x, y+1/2, -z'

loop_
_atom_site_label
_atom_site_type_symbol
_atom_site_fract_x
_atom_site_fract_y
_atom_site_fract_z
_atom_site_U_iso_or_equiv
_atom_site_adp_type
_atom_site_occupancy
_atom_site_symmetry_multiplicity
_atom_site_calc_flag
_atom_site_refinement_flags
Br1 Br 0.13350(8) 1.08723(11) 0.47768(6) 0.1096(4) Uani 1 1 d .
C1 C 0.1839(5) 0.5157(8) -0.1461(4) 0.0553(14) Uani 1 1 d .
H1 H 0.1947 0.6220 -0.1099 0.066 Uiso 1 1 calc R
C2 C 0.1491(5) 0.5165(9) -0.2519(4) 0.0595(15) Uani 1 1 d .
H2 H 0.1372 0.6242 -0.2865 0.071 Uiso 1 1 calc R
C3 C 0.1321(5) 0.3659(10) -0.3060(4) 0.0626(17) Uani 1 1 d .
H3 H 0.1076 0.3680 -0.3773 0.075 Uiso 1 1 calc R
C4 C 0.1513(6) 0.2098(11) -0.2546(5) 0.0698(18) Uani 1 1 d .
H4 H 0.1405 0.1047 -0.2920 0.084 Uiso 1 1 calc R
C5 C 0.1866(5) 0.2019(9) -0.1480(4) 0.0614(15) Uani 1 1 d .
H5 H 0.1988 0.0934 -0.1144 0.074 Uiso 1 1 calc R
C6 C 0.2028(4) 0.3565(8) -0.0939(4) 0.0476(13) Uani 1 1 d .
C7 C 0.2409(4) 0.3557(8) 0.0218(4) 0.0479(13) Uani 1 1 d .
C8 C 0.3723(4) 0.4209(11) 0.0540(4) 0.0684(19) Uani 1 1 d .
H8A H 0.3908 0.5171 0.0094 0.082 Uiso 1 1 calc R
H8B H 0.4305 0.3257 0.0488 0.082 Uiso 1 1 calc R
C9 C 0.3812(4) 0.4845(7) 0.1659(4) 0.0410(12) Uani 1 1 d .
C10 C 0.4575(5) 0.3571(9) 0.2410(5) 0.0579(15) Uani 1 1 d .
C11 C 0.5894(5) 0.3388(10) 0.2253(6) 0.087(2) Uani 1 1 d .
H11A H 0.6396 0.3205 0.2910 0.130 Uiso 1 1 calc R
H11B H 0.6154 0.4446 0.1939 0.130 Uiso 1 1 calc R
H11C H 0.5979 0.2394 0.1809 0.130 Uiso 1 1 calc R
C12 C 0.4364(4) 0.6667(8) 0.1777(4) 0.0516(14) Uani 1 1 d .
C13 C 0.5233(5) 0.8715(9) 0.3044(6) 0.0740(18) Uani 1 1 d .
H13A H 0.4608 0.9577 0.2786 0.089 Uiso 1 1 calc R
H13B H 0.5975 0.8985 0.2750 0.089 Uiso 1 1 calc R
C14 C 0.5481(7) 0.8811(12) 0.4150(6) 0.104(3) Uani 1 1 d .
H14A H 0.4774 0.8407 0.4440 0.156 Uiso 1 1 calc R
H14B H 0.5659 1.0014 0.4357 0.156 Uiso 1 1 calc R
H14C H 0.6176 0.8076 0.4395 0.156 Uiso 1 1 calc R
C15 C 0.2460(4) 0.4877(7) 0.1907(3) 0.0399(11) Uani 1 1 d .
H15 H 0.2322 0.3765 0.2261 0.048 Uiso 1 1 calc R
C16 C 0.2142(3) 0.6355(6) 0.2582(3) 0.0358(11) Uani 1 1 d .
C17 C 0.2095(4) 0.6018(9) 0.3616(3) 0.0497(13) Uani 1 1 d .
H17 H 0.2227 0.4872 0.3871 0.060 Uiso 1 1 calc R
C18 C 0.1862(5) 0.7331(10) 0.4259(4) 0.0627(16) Uani 1 1 d .
H18 H 0.1829 0.7094 0.4955 0.075 Uiso 1 1 calc R
C19 C 0.1675(4) 0.8989(10) 0.3890(4) 0.0600(17) Uani 1 1 d .
C20 C 0.1703(4) 0.9403(9) 0.2882(4) 0.0537(14) Uani 1 1 d .
H20 H 0.1567 1.0557 0.2643 0.064 Uiso 1 1 calc R
C21 C 0.1937(4) 0.8073(8) 0.2230(3) 0.0437(12) Uani 1 1 d .
H21 H 0.1960 0.8326 0.1535 0.052 Uiso 1 1 calc R
C22 C 0.1719(4) 0.4795(7) 0.0843(3) 0.0427(12) Uani 1 1 d .
H22 H 0.1682 0.5976 0.0529 0.051 Uiso 1 1 calc R
N1 N 0.0436(3) 0.4136(7) 0.0881(3) 0.0550(12) Uani 1 1 d .
O1 O 0.2361(4) 0.1844(5) 0.0637(3) 0.0635(11) Uani 1 1 d .
H1A H 0.2696 0.1847 0.1242 0.095 Uiso 1 1 calc R
O2 O 0.4170(4) 0.2827(6) 0.3067(3) 0.0671(11) Uani 1 1 d .
O3 O 0.4368(4) 0.7702(6) 0.1092(3) 0.0726(12) Uani 1 1 d .
O4 O 0.4815(3) 0.6974(5) 0.2743(3) 0.0517(9) Uani 1 1 d .
O5 O 0.0184(3) 0.3458(6) 0.1644(4) 0.0753(12) Uani 1 1 d .
O6 O -0.0289(3) 0.4367(8) 0.0092(3) 0.0876(16) Uani 1 1 d .

loop_
_atom_site_aniso_label
_atom_site_aniso_U_11
_atom_site_aniso_U_22
_atom_site_aniso_U_33
_atom_site_aniso_U_23
_atom_site_aniso_U_13
_atom_site_aniso_U_12
Br1 0.1434(7) 0.1062(7) 0.0858(5) -0.0623(5) 0.0394(4) -0.0033(5)
C1 0.061(3) 0.057(4) 0.049(3) -0.012(3) 0.013(2) -0.010(3)
C2 0.064(3) 0.073(5) 0.045(3) -0.003(3) 0.019(2) 0.001(3)
C3 0.059(3) 0.085(5) 0.043(3) -0.022(4) 0.008(2) 0.008(3)
C4 0.072(4) 0.081(5) 0.057(3) -0.033(4) 0.014(3) -0.003(4)
C5 0.065(3) 0.068(4) 0.055(3) -0.025(3) 0.021(3) -0.010(3)
C6 0.046(3) 0.055(4) 0.044(3) -0.016(3) 0.014(2) -0.005(3)
C7 0.050(3) 0.048(4) 0.047(3) -0.007(3) 0.011(2) -0.004(3)
C8 0.046(3) 0.100(6) 0.061(3) -0.028(4) 0.016(2) 0.001(3)
C9 0.034(2) 0.038(3) 0.053(3) -0.009(2) 0.0118(19) -0.002(2)
C10 0.045(3) 0.059(4) 0.068(4) -0.006(3) 0.004(3) 0.003(3)
C11 0.051(3) 0.068(5) 0.144(7) 0.011(5) 0.019(4) 0.023(3)
C12 0.035(2) 0.063(4) 0.060(3) 0.008(3) 0.018(2) 0.005(3)
C13 0.047(3) 0.050(4) 0.122(6) -0.022(4) 0.003(3) -0.016(3)
C14 0.107(5) 0.080(6) 0.109(6) -0.045(5) -0.035(4) -0.005(5)
C15 0.038(2) 0.043(3) 0.040(2) 0.000(2) 0.0104(18) 0.001(2)
C16 0.035(2) 0.039(3) 0.034(2) -0.001(2) 0.0058(17) -0.003(2)
C17 0.058(3) 0.054(4) 0.037(2) 0.001(3) 0.0081(19) 0.007(3)
C18 0.074(4) 0.083(5) 0.033(3) -0.007(3) 0.015(2) 0.001(4)
C19 0.055(3) 0.084(5) 0.042(3) -0.034(3) 0.009(2) -0.002(3)
C20 0.054(3) 0.053(4) 0.056(3) -0.014(3) 0.013(2) 0.002(3)
C21 0.047(3) 0.052(4) 0.034(2) -0.006(2) 0.0108(19) -0.002(2)
C22 0.039(2) 0.047(3) 0.044(2) -0.014(2) 0.0129(19) -0.014(2)
N1 0.044(2) 0.071(3) 0.051(3) -0.027(3) 0.010(2) 0.002(2)
O1 0.083(3) 0.056(3) 0.050(2) -0.010(2) 0.0024(19) 0.020(2)
O2 0.074(3) 0.052(3) 0.076(3) 0.013(2) 0.012(2) 0.022(2)
O3 0.087(3) 0.067(3) 0.070(3) 0.017(2) 0.032(2) -0.008(2)
O4 0.0423(17) 0.047(2) 0.063(2) -0.0102(19) -0.0023(15) -0.0071(17)
O5 0.061(2) 0.078(3) 0.090(3) 0.001(3) 0.022(2) -0.026(2)
O6 0.049(2) 0.157(5) 0.056(2) -0.033(3) 0.0023(18) -0.005(3)

loop_
_atom_type_symbol
_atom_type_description
_atom_type_scat_dispersion_real
_atom_type_scat_dispersion_imag
_atom_type_scat_source
C C 0.0033 0.0016 'International Tables Vol C Tables 4.2.6.8 and 6.1.1.4'
H H 0.0000 0.0000 'International Tables Vol C Tables 4.2.6.8 and 6.1.1.4'
N N 0.0061 0.0033 'International Tables Vol C Tables 4.2.6.8 and 6.1.1.4'
O O 0.0106 0.0060 'International Tables Vol C Tables 4.2.6.8 and 6.1.1.4'
Br Br -0.2901 2.4595 'International Tables Vol C Tables 4.2.6.8 and 6.1.1.4'

loop_
_geom_angle_atom_site_label_1
_geom_angle_atom_site_label_2
_geom_angle_atom_site_label_3
_geom_angle
C2 C1 C6 119.8(5)
C3 C2 C1 121.5(6)
C2 C3 C4 118.6(5)
C3 C4 C5 122.2(6)
C6 C5 C4 118.6(7)
C5 C6 C1 119.4(5)
C5 C6 C7 120.8(5)
C1 C6 C7 119.8(5)
O1 C7 C6 111.8(4)
O1 C7 C22 108.0(4)
C6 C7 C22 116.7(4)
O1 C7 C8 106.0(5)
C6 C7 C8 113.0(4)
C22 C7 C8 100.3(4)
C7 C8 C9 107.0(4)
C12 C9 C8 110.8(5)
C12 C9 C10 109.5(4)
C8 C9 C10 111.5(5)
C12 C9 C15 110.2(4)
C8 C9 C15 105.7(3)
C10 C9 C15 109.0(4)
O2 C10 C11 122.3(6)
O2 C10 C9 122.8(5)
C11 C10 C9 114.9(6)
O3 C12 O4 124.5(6)
O3 C12 C9 124.8(5)
O4 C12 C9 110.7(5)
O4 C13 C14 109.3(6)
C16 C15 C22 115.6(4)
C16 C15 C9 116.2(4)
C22 C15 C9 102.2(3)
C17 C16 C21 118.0(4)
C17 C16 C15 118.8(4)
C21 C16 C15 123.1(4)
C18 C17 C16 120.6(6)
C17 C18 C19 119.6(5)
C18 C19 C20 122.5(5)
C18 C19 Br1 120.7(4)
C20 C19 Br1 116.8(5)
C19 C20 C21 117.8(6)
C20 C21 C16 121.4(4)
N1 C22 C15 111.6(4)
N1 C22 C7 110.9(4)
C15 C22 C7 106.0(4)
O5 N1 O6 124.6(4)
O5 N1 C22 120.2(4)
O6 N1 C22 115.2(5)
C12 O4 C13 119.4(5)

loop_
_geom_bond_atom_site_label_1
_geom_bond_atom_site_label_2
_geom_bond_distance
Br1 C19 1.923(6)
C1 C2 1.392(7)
C1 C6 1.397(8)
C2 C3 1.351(9)
C3 C4 1.371(10)
C4 C5 1.404(9)
C5 C6 1.377(8)
C6 C7 1.522(7)
C7 O1 1.422(7)
C7 C22 1.527(7)
C7 C8 1.541(7)
C8 C9 1.542(7)
C9 C12 1.517(8)
C9 C10 1.550(8)
C9 C15 1.579(6)
C10 O2 1.176(7)
C10 C11 1.512(8)
C12 O3 1.199(7)
C12 O4 1.320(6)
C13 O4 1.444(8)
C13 C14 1.445(11)
C15 C16 1.509(7)
C15 C22 1.522(6)
C16 C17 1.394(6)
C16 C21 1.398(7)
C17 C18 1.361(9)
C18 C19 1.361(10)
C19 C20 1.369(8)
C20 C21 1.378(7)
C22 N1 1.516(6)
N1 O5 1.198(6)
N1 O6 1.232(6)
